data_4347485
loop_
_publ_author_name
'Hinz, Alexander'
'Schulz, Axel'
'Villinger, Alexander'

_publ_section_title
;
 Synthesis of Heavy Cyclodipnictadiphosphanes [ClE(\m-P-Ter)]2 [E = P, As,
 Sb, or Bi; Ter = 2,6-bis(2,4,6-trimethylphenyl)phenyl].
;
_journal_issue 7
_journal_name_full 'Inorganic chemistry'
_journal_page_first 3692
_journal_page_last 3699
_journal_paper_doi 10.1021/acs.inorgchem.6b00218
_journal_volume 55
_journal_year 2016
_chemical_formula_moiety 'C48 H50 Bi3 Cl5 P2'
_chemical_formula_sum 'C48 H50 Bi3 Cl5 P2'
_chemical_formula_weight 1493.01
_space_group_crystal_system orthorhombic
_space_group_IT_number 56
_space_group_name_Hall '-P 2ab 2ac'
_space_group_name_H-M_alt 'P c c n'
_atom_sites_solution_hydrogens geom
_audit_creation_method SHELXL-2013
_cell_angle_alpha 90
_cell_angle_beta 90
_cell_angle_gamma 90
_cell_formula_units_Z 8
_cell_length_a 40.2089(19)
_cell_length_b 15.4803(8)
_cell_length_c 15.7137(8)
_cell_measurement_reflns_used 9196
_cell_measurement_temperature 123(2)
_cell_measurement_theta_max 23.64
_cell_measurement_theta_min 2.39
_cell_volume 9780.9(8)
_computing_cell_refinement 'Bruker Apex V7.51A'
_computing_data_collection 'Bruker Apex V7.51A'
_computing_data_reduction 'Bruker SAINT'
_computing_molecular_graphics 'ORTEP-3v2.01 (Farrugia, 1997)'
_computing_publication_material SHELXL-2013
_computing_structure_refinement 'SHELXL-2013 (Sheldrick, 2013)'
_computing_structure_solution 'SHELXS-2013 (Sheldrick, 2013)'
_diffrn_ambient_temperature 123(2)
_diffrn_measured_fraction_theta_full 1.000
_diffrn_measured_fraction_theta_max 1.000
_diffrn_measurement_device_type 'Bruker-Nonius Apex X8-CCD-diffractometer'
_diffrn_measurement_method 'phi and omega scans'
_diffrn_radiation_monochromator graphite
_diffrn_radiation_source 'sealed tube'
_diffrn_radiation_type MoK\a
_diffrn_radiation_wavelength 0.71073
_diffrn_reflns_av_R_equivalents 0.0976
_diffrn_reflns_av_unetI/netI 0.0690
_diffrn_reflns_Laue_measured_fraction_full 1.000
_diffrn_reflns_Laue_measured_fraction_max 1.000
_diffrn_reflns_limit_h_max 58
_diffrn_reflns_limit_h_min -57
_diffrn_reflns_limit_k_max 22
_diffrn_reflns_limit_k_min -22
_diffrn_reflns_limit_l_max 22
_diffrn_reflns_limit_l_min -22
_diffrn_reflns_number 186152
_diffrn_reflns_point_group_measured_fraction_full 1.000
_diffrn_reflns_point_group_measured_fraction_max 1.000
_diffrn_reflns_theta_full 25.242
_diffrn_reflns_theta_max 30.999
_diffrn_reflns_theta_min 2.010
_exptl_absorpt_coefficient_mu 11.139
_exptl_absorpt_correction_T_max 0.7464
_exptl_absorpt_correction_T_min 0.6210
_exptl_absorpt_correction_type multi-scan
_exptl_absorpt_process_details '(SADABS; Sheldrick, 2004)'
_exptl_crystal_colour red
_exptl_crystal_density_diffrn 2.028
_exptl_crystal_description block
_exptl_crystal_F_000 5616
_exptl_crystal_size_max 0.130
_exptl_crystal_size_mid 0.110
_exptl_crystal_size_min 0.070
_refine_diff_density_max 4.955
_refine_diff_density_min -2.681
_refine_diff_density_rms 0.246
_refine_ls_extinction_method none
_refine_ls_goodness_of_fit_ref 1.017
_refine_ls_hydrogen_treatment constr
_refine_ls_matrix_type full
_refine_ls_number_parameters 535
_refine_ls_number_reflns 15594
_refine_ls_number_restraints 0
_refine_ls_restrained_S_all 1.017
_refine_ls_R_factor_all 0.0913
_refine_ls_R_factor_gt 0.0438
_refine_ls_shift/su_max 0.005
_refine_ls_shift/su_mean 0.000
_refine_ls_structure_factor_coef Fsqd
_refine_ls_weighting_details 'w=1/[\s^2^(Fo^2^)+(0.0180P)^2^+70.2249P] where P=(Fo^2^+2Fc^2^)/3'
_refine_ls_weighting_scheme calc
_refine_ls_wR_factor_gt 0.0660
_refine_ls_wR_factor_ref 0.0790
_reflns_Friedel_coverage 0.000
_reflns_number_gt 10254
_reflns_number_total 15594
_reflns_threshold_expression 'I > 2\s(I)'
_cod_data_source_file ic6b00218_si_002.cif
_cod_data_source_block ah288b_2_Ter2P2Bi3Cl5
_cod_database_code 4347485
_shelx_space_group_comment
;
The symmetry employed for this shelxl refinement is uniquely defined
by the following loop, which should always be used as a source of
symmetry information in preference to the above space-group names.
They are only intended as comments.
;
_shelx_estimated_absorpt_t_min 0.325
_shelx_estimated_absorpt_t_max 0.509
_shelxl_version_number 2013-4

loop_
_space_group_symop_operation_xyz
'x, y, z'
'-x+1/2, -y+1/2, z'
'-x, y+1/2, -z+1/2'
'x+1/2, -y, -z+1/2'
'-x, -y, -z'
'x-1/2, y-1/2, -z'
'x, -y-1/2, z-1/2'
'-x-1/2, y, z-1/2'

loop_
_atom_site_label
_atom_site_type_symbol
_atom_site_fract_x
_atom_site_fract_y
_atom_site_fract_z
_atom_site_U_iso_or_equiv
_atom_site_adp_type
_atom_site_occupancy
_atom_site_site_symmetry_order
_atom_site_calc_flag
_atom_site_refinement_flags_posn
_atom_site_refinement_flags_adp
Bi1 Bi 0.62152(2) 0.40217(2) 0.26402(2) 0.01949(5) Uani 1 1 d . .
Bi2 Bi 0.63081(2) 0.63183(2) 0.28967(2) 0.01851(5) Uani 1 1 d . .
Bi3 Bi 0.61273(2) 0.49929(2) 0.49917(2) 0.01852(5) Uani 1 1 d . .
Cl1 Cl 0.63136(4) 0.50547(11) 0.13220(10) 0.0279(3) Uani 1 1 d . .
Cl2 Cl 0.62646(4) 0.68625(9) 0.44887(10) 0.0224(3) Uani 1 1 d . .
Cl3 Cl 0.55987(4) 0.50442(12) 0.58133(11) 0.0311(4) Uani 1 1 d . .
Cl4 Cl 0.64941(5) 0.47525(16) 0.62579(12) 0.0500(6) Uani 1 1 d . .
Cl5 Cl 0.61030(4) 0.33952(10) 0.45631(11) 0.0268(3) Uani 1 1 d . .
P1 P 0.58170(4) 0.52304(9) 0.32130(10) 0.0137(3) Uani 1 1 d . .
P2 P 0.66525(4) 0.49802(10) 0.34557(9) 0.0145(3) Uani 1 1 d . .
C1 C 0.54964(13) 0.5370(4) 0.2392(4) 0.0147(12) Uani 1 1 d . .
C2 C 0.53521(14) 0.4649(4) 0.1962(4) 0.0160(12) Uani 1 1 d . .
C3 C 0.51102(15) 0.4804(4) 0.1351(4) 0.0242(14) Uani 1 1 d . .
H3 H 0.5008 0.4327 0.1075 0.029 Uiso 1 1 calc R U
C4 C 0.50146(16) 0.5631(4) 0.1133(4) 0.0275(15) Uani 1 1 d . .
H4 H 0.4856 0.5722 0.0694 0.033 Uiso 1 1 calc R U
C5 C 0.51525(15) 0.6330(4) 0.1564(4) 0.0237(14) Uani 1 1 d . .
H5 H 0.5087 0.6900 0.1414 0.028 Uiso 1 1 calc R U
C6 C 0.53825(13) 0.6209(4) 0.2206(4) 0.0168(12) Uani 1 1 d . .
C7 C 0.54501(13) 0.3744(4) 0.2162(4) 0.0170(12) Uani 1 1 d . .
C8 C 0.56016(14) 0.3227(4) 0.1524(4) 0.0179(12) Uani 1 1 d . .
C9 C 0.57085(14) 0.2394(4) 0.1735(4) 0.0191(13) Uani 1 1 d . .
H9 H 0.5805 0.2043 0.1305 0.023 Uiso 1 1 calc R U
C10 C 0.56779(15) 0.2064(4) 0.2553(4) 0.0225(14) Uani 1 1 d . .
C11 C 0.55210(14) 0.2576(4) 0.3152(4) 0.0210(13) Uani 1 1 d . .
H11 H 0.5496 0.2358 0.3714 0.025 Uiso 1 1 calc R U
C12 C 0.53975(14) 0.3395(4) 0.2970(4) 0.0203(13) Uani 1 1 d . .
C13 C 0.56501(16) 0.3535(4) 0.0625(4) 0.0252(14) Uani 1 1 d . .
H13A H 0.5820 0.3181 0.0346 0.038 Uiso 1 1 calc R U
H13B H 0.5722 0.4140 0.0630 0.038 Uiso 1 1 calc R U
H13C H 0.5440 0.3485 0.0313 0.038 Uiso 1 1 calc R U
C14 C 0.57945(17) 0.1169(4) 0.2772(4) 0.0306(16) Uani 1 1 d . .
H14A H 0.5882 0.1164 0.3354 0.046 Uiso 1 1 calc R U
H14B H 0.5970 0.0995 0.2375 0.046 Uiso 1 1 calc R U
H14C H 0.5608 0.0766 0.2730 0.046 Uiso 1 1 calc R U
C15 C 0.51988(15) 0.3850(4) 0.3651(4) 0.0257(15) Uani 1 1 d . .
H15A H 0.5019 0.3471 0.3845 0.039 Uiso 1 1 calc R U
H15B H 0.5104 0.4383 0.3417 0.039 Uiso 1 1 calc R U
H15C H 0.5344 0.3990 0.4131 0.039 Uiso 1 1 calc R U
C16 C 0.54877(14) 0.6980(4) 0.2721(4) 0.0190(13) Uani 1 1 d . .
C17 C 0.53603(14) 0.7082(4) 0.3552(4) 0.0190(13) Uani 1 1 d . .
C18 C 0.54572(15) 0.7798(4) 0.4020(4) 0.0218(14) Uani 1 1 d . .
H18 H 0.5370 0.7869 0.4577 0.026 Uiso 1 1 calc R U
C19 C 0.56765(16) 0.8418(4) 0.3708(4) 0.0238(14) Uani 1 1 d . .
C20 C 0.57877(15) 0.8321(4) 0.2880(4) 0.0245(14) Uani 1 1 d . .
H20 H 0.5931 0.8748 0.2646 0.029 Uiso 1 1 calc R U
C21 C 0.56974(15) 0.7619(4) 0.2376(4) 0.0211(13) Uani 1 1 d . .
C22 C 0.51146(15) 0.6455(4) 0.3931(4) 0.0255(15) Uani 1 1 d . .
H22A H 0.4971 0.6759 0.4337 0.038 Uiso 1 1 calc R U
H22B H 0.5235 0.5993 0.4226 0.038 Uiso 1 1 calc R U
H22C H 0.4978 0.6206 0.3477 0.038 Uiso 1 1 calc R U
C23 C 0.57941(18) 0.9153(4) 0.4266(5) 0.0338(17) Uani 1 1 d . .
H23A H 0.5835 0.9665 0.3914 0.051 Uiso 1 1 calc R U
H23B H 0.6001 0.8985 0.4554 0.051 Uiso 1 1 calc R U
H23C H 0.5623 0.9285 0.4692 0.051 Uiso 1 1 calc R U
C24 C 0.58209(17) 0.7552(4) 0.1466(4) 0.0291(15) Uani 1 1 d . .
H24A H 0.6035 0.7849 0.1415 0.044 Uiso 1 1 calc R U
H24B H 0.5659 0.7821 0.1082 0.044 Uiso 1 1 calc R U
H24C H 0.5848 0.6942 0.1314 0.044 Uiso 1 1 calc R U
C25 C 0.70389(14) 0.4886(4) 0.2829(4) 0.0183(12) Uani 1 1 d . .
C26 C 0.71754(14) 0.4049(4) 0.2729(4) 0.0224(13) Uani 1 1 d . .
C27 C 0.74663(16) 0.3952(5) 0.2255(4) 0.0309(16) Uani 1 1 d . .
H27 H 0.7560 0.3393 0.2183 0.037 Uiso 1 1 calc R U
C28 C 0.76207(16) 0.4654(5) 0.1888(5) 0.0348(18) Uani 1 1 d . .
H28 H 0.7815 0.4573 0.1552 0.042 Uiso 1 1 calc R U
C29 C 0.74955(16) 0.5467(5) 0.2006(4) 0.0311(16) Uani 1 1 d . .
H29 H 0.7607 0.5946 0.1759 0.037 Uiso 1 1 calc R U
C30 C 0.72083(14) 0.5606(4) 0.2479(4) 0.0223(14) Uani 1 1 d . .
C31 C 0.70231(14) 0.3276(4) 0.3141(4) 0.0195(13) Uani 1 1 d . .
C32 C 0.68525(14) 0.2663(4) 0.2650(4) 0.0197(13) Uani 1 1 d . .
C33 C 0.67107(15) 0.1946(4) 0.3049(4) 0.0249(15) Uani 1 1 d . .
H33 H 0.6589 0.1540 0.2719 0.030 Uiso 1 1 calc R U
C34 C 0.67439(17) 0.1818(4) 0.3919(4) 0.0299(16) Uani 1 1 d . .
C35 C 0.69249(17) 0.2411(5) 0.4383(4) 0.0310(16) Uani 1 1 d . .
H35 H 0.6952 0.2319 0.4976 0.037 Uiso 1 1 calc R U
C36 C 0.70686(15) 0.3137(4) 0.4018(4) 0.0240(14) Uani 1 1 d . .
C37 C 0.68263(16) 0.2749(4) 0.1691(4) 0.0266(15) Uani 1 1 d . .
H37A H 0.6638 0.2406 0.1486 0.040 Uiso 1 1 calc R U
H37B H 0.7032 0.2539 0.1427 0.040 Uiso 1 1 calc R U
H37C H 0.6793 0.3357 0.1541 0.040 Uiso 1 1 calc R U
C38 C 0.6579(2) 0.1057(5) 0.4355(5) 0.047(2) Uani 1 1 d . .
H38A H 0.6744 0.0752 0.4704 0.071 Uiso 1 1 calc R U
H38B H 0.6490 0.0662 0.3925 0.071 Uiso 1 1 calc R U
H38C H 0.6398 0.1265 0.4719 0.071 Uiso 1 1 calc R U
C39 C 0.72660(17) 0.3752(5) 0.4560(4) 0.0372(18) Uani 1 1 d . .
H39A H 0.7349 0.3447 0.5063 0.056 Uiso 1 1 calc R U
H39B H 0.7123 0.4231 0.4739 0.056 Uiso 1 1 calc R U
H39C H 0.7454 0.3977 0.4231 0.056 Uiso 1 1 calc R U
C40 C 0.70968(14) 0.6516(4) 0.2639(4) 0.0237(14) Uani 1 1 d . .
C41 C 0.69854(15) 0.7050(4) 0.1965(4) 0.0243(14) Uani 1 1 d . .
C42 C 0.68744(16) 0.7881(4) 0.2154(4) 0.0283(16) Uani 1 1 d . .
H42 H 0.6796 0.8237 0.1704 0.034 Uiso 1 1 calc R U
C43 C 0.68747(16) 0.8203(4) 0.2974(5) 0.0306(16) Uani 1 1 d . .
C44 C 0.69976(15) 0.7683(4) 0.3622(4) 0.0273(15) Uani 1 1 d . .
H44 H 0.7005 0.7908 0.4184 0.033 Uiso 1 1 calc R U
C45 C 0.71110(15) 0.6847(4) 0.3481(4) 0.0234(14) Uani 1 1 d . .
C46 C 0.69740(18) 0.6733(5) 0.1058(4) 0.0346(17) Uani 1 1 d . .
H46A H 0.6805 0.7056 0.0742 0.052 Uiso 1 1 calc R U
H46B H 0.6918 0.6116 0.1051 0.052 Uiso 1 1 calc R U
H46C H 0.7192 0.6819 0.0790 0.052 Uiso 1 1 calc R U
C47 C 0.67434(19) 0.9093(5) 0.3183(5) 0.0413(19) Uani 1 1 d . .
H47A H 0.6644 0.9088 0.3752 0.062 Uiso 1 1 calc R U
H47B H 0.6575 0.9257 0.2764 0.062 Uiso 1 1 calc R U
H47C H 0.6927 0.9510 0.3168 0.062 Uiso 1 1 calc R U
C48 C 0.72437(16) 0.6343(5) 0.4219(4) 0.0289(15) Uani 1 1 d . .
H48A H 0.7351 0.6737 0.4622 0.043 Uiso 1 1 calc R U
H48B H 0.7406 0.5920 0.4015 0.043 Uiso 1 1 calc R U
H48C H 0.7060 0.6042 0.4503 0.043 Uiso 1 1 calc R U

loop_
_atom_site_aniso_label
_atom_site_aniso_U_11
_atom_site_aniso_U_22
_atom_site_aniso_U_33
_atom_site_aniso_U_23
_atom_site_aniso_U_13
_atom_site_aniso_U_12
Bi1 0.01375(10) 0.01849(11) 0.02623(12) -0.00725(10) -0.00288(9) 0.00344(9)
Bi2 0.01445(10) 0.01758(10) 0.02350(11) 0.00483(9) 0.00230(9) -0.00077(9)
Bi3 0.01479(10) 0.02508(11) 0.01570(10) 0.00196(10) 0.00022(9) -0.00010(9)
Cl1 0.0277(8) 0.0355(9) 0.0205(8) -0.0008(7) 0.0024(6) 0.0024(7)
Cl2 0.0190(8) 0.0214(7) 0.0268(8) -0.0066(6) 0.0022(6) -0.0009(6)
Cl3 0.0198(8) 0.0436(10) 0.0298(9) 0.0024(8) 0.0091(7) 0.0025(7)
Cl4 0.0282(10) 0.0897(17) 0.0322(10) 0.0161(11) -0.0144(8) -0.0052(10)
Cl5 0.0274(8) 0.0190(7) 0.0341(9) 0.0049(7) 0.0020(7) -0.0004(6)
P1 0.0104(7) 0.0147(7) 0.0161(8) 0.0007(6) 0.0000(6) -0.0001(5)
P2 0.0103(7) 0.0175(8) 0.0156(7) -0.0004(6) 0.0018(5) 0.0007(6)
C1 0.011(3) 0.018(3) 0.015(3) -0.001(2) 0.004(2) 0.003(2)
C2 0.012(3) 0.017(3) 0.018(3) 0.004(2) 0.001(2) 0.000(2)
C3 0.017(3) 0.023(3) 0.033(4) -0.004(3) -0.007(3) 0.002(2)
C4 0.022(3) 0.035(4) 0.026(4) -0.002(3) -0.009(3) 0.008(3)
C5 0.026(3) 0.021(3) 0.024(3) 0.000(3) -0.005(3) 0.008(3)
C6 0.013(3) 0.018(3) 0.019(3) 0.001(2) 0.000(2) 0.002(2)
C7 0.012(3) 0.020(3) 0.019(3) -0.001(2) -0.005(2) -0.003(2)
C8 0.019(3) 0.015(3) 0.020(3) -0.002(2) -0.005(2) -0.002(2)
C9 0.018(3) 0.016(3) 0.022(3) -0.004(3) 0.002(2) -0.001(2)
C10 0.019(3) 0.021(3) 0.027(4) -0.001(3) -0.003(3) -0.003(2)
C11 0.018(3) 0.024(3) 0.021(3) 0.002(3) 0.001(3) -0.004(3)
C12 0.015(3) 0.022(3) 0.024(3) -0.003(3) 0.002(3) -0.005(2)
C13 0.033(4) 0.023(4) 0.019(3) -0.003(3) 0.000(3) 0.003(3)
C14 0.040(4) 0.024(4) 0.028(4) 0.002(3) 0.001(3) 0.005(3)
C15 0.021(3) 0.029(4) 0.027(4) -0.003(3) 0.010(3) -0.004(3)
C16 0.019(3) 0.015(3) 0.024(3) 0.001(3) -0.002(3) 0.006(2)
C17 0.017(3) 0.014(3) 0.026(3) 0.001(3) -0.002(3) 0.008(2)
C18 0.029(3) 0.018(3) 0.018(3) -0.003(3) 0.001(3) 0.010(3)
C19 0.028(4) 0.013(3) 0.030(4) -0.001(3) -0.002(3) 0.006(3)
C20 0.026(3) 0.018(3) 0.030(4) 0.006(3) -0.001(3) -0.003(3)
C21 0.024(3) 0.018(3) 0.022(3) 0.007(3) 0.001(3) 0.006(2)
C22 0.022(3) 0.028(4) 0.026(4) 0.001(3) 0.009(3) 0.002(3)
C23 0.042(4) 0.023(4) 0.036(4) -0.008(3) -0.008(3) 0.003(3)
C24 0.035(4) 0.026(4) 0.026(4) 0.007(3) 0.002(3) -0.002(3)
C25 0.014(3) 0.024(3) 0.017(3) -0.004(3) 0.000(2) 0.000(2)
C26 0.010(3) 0.036(4) 0.021(3) -0.005(3) -0.002(2) 0.004(3)
C27 0.021(3) 0.036(4) 0.035(4) -0.014(3) 0.004(3) 0.008(3)
C28 0.016(3) 0.049(5) 0.039(4) -0.019(4) 0.016(3) -0.005(3)
C29 0.018(3) 0.043(4) 0.032(4) -0.009(3) 0.011(3) -0.013(3)
C30 0.013(3) 0.034(4) 0.020(3) -0.003(3) 0.003(2) -0.006(3)
C31 0.018(3) 0.023(3) 0.018(3) 0.000(3) 0.001(2) 0.010(2)
C32 0.017(3) 0.022(3) 0.020(3) -0.004(3) 0.001(2) 0.008(2)
C33 0.022(3) 0.022(3) 0.030(4) -0.006(3) 0.003(3) 0.009(3)
C34 0.039(4) 0.024(4) 0.026(4) 0.004(3) 0.008(3) 0.015(3)
C35 0.038(4) 0.037(4) 0.018(3) -0.001(3) 0.000(3) 0.016(3)
C36 0.025(3) 0.031(4) 0.016(3) -0.008(3) -0.005(3) 0.011(3)
C37 0.032(4) 0.031(4) 0.018(3) -0.004(3) 0.002(3) 0.010(3)
C38 0.065(6) 0.040(5) 0.037(5) 0.008(4) 0.016(4) 0.007(4)
C39 0.035(4) 0.050(5) 0.027(4) -0.009(4) -0.012(3) 0.014(3)
C40 0.015(3) 0.030(4) 0.026(4) -0.003(3) 0.007(3) -0.011(2)
C41 0.023(3) 0.033(4) 0.017(3) 0.002(3) 0.007(3) -0.012(3)
C42 0.029(4) 0.029(4) 0.028(4) 0.008(3) 0.006(3) -0.014(3)
C43 0.027(4) 0.026(4) 0.039(4) 0.001(3) 0.009(3) -0.012(3)
C44 0.028(4) 0.027(4) 0.027(4) -0.006(3) 0.008(3) -0.011(3)
C45 0.017(3) 0.026(4) 0.027(4) -0.001(3) 0.003(3) -0.009(3)
C46 0.036(4) 0.044(5) 0.024(4) 0.001(3) 0.001(3) -0.010(3)
C47 0.048(5) 0.027(4) 0.049(5) 0.001(4) 0.015(4) 0.000(3)
C48 0.025(4) 0.035(4) 0.026(4) -0.008(3) -0.006(3) -0.008(3)

loop_
_atom_type_symbol
_atom_type_description
_atom_type_scat_dispersion_real
_atom_type_scat_dispersion_imag
_atom_type_scat_source
C C 0.0033 0.0016 'International Tables Vol C Tables 4.2.6.8 and 6.1.1.4'
H H 0.0000 0.0000 'International Tables Vol C Tables 4.2.6.8 and 6.1.1.4'
N N 0.0061 0.0033 'International Tables Vol C Tables 4.2.6.8 and 6.1.1.4'
P P 0.1023 0.0942 'International Tables Vol C Tables 4.2.6.8 and 6.1.1.4'
Cl Cl 0.1484 0.1585 'International Tables Vol C Tables 4.2.6.8 and 6.1.1.4'
Bi Bi -4.1077 10.2566 'International Tables Vol C Tables 4.2.6.8 and 6.1.1.4'

loop_
_geom_angle_atom_site_label_1
_geom_angle_atom_site_label_2
_geom_angle_atom_site_label_3
_geom_angle
P1 Bi1 P2 80.71(5)
P1 Bi1 Cl1 85.92(5)
P2 Bi1 Cl1 86.60(5)
P1 Bi1 Bi2 47.14(3)
P2 Bi1 Bi2 47.10(3)
Cl1 Bi1 Bi2 58.34(4)
P2 Bi2 P1 80.18(5)
P2 Bi2 Cl2 88.28(5)
P1 Bi2 Cl2 88.60(5)
P2 Bi2 Bi1 46.90(3)
P1 Bi2 Bi1 46.66(3)
Cl2 Bi2 Bi1 114.44(3)
Cl3 Bi3 Cl4 95.48(6)
Cl3 Bi3 Cl5 97.73(6)
Cl4 Bi3 Cl5 95.03(7)
Cl3 Bi3 Cl2 105.00(5)
Cl4 Bi3 Cl2 103.90(6)
Cl5 Bi3 Cl2 148.61(5)
Cl3 Bi3 P1 96.95(5)
Cl4 Bi3 P1 167.51(6)
Cl5 Bi3 P1 82.04(5)
Cl2 Bi3 P1 74.05(4)
Bi2 Cl2 Bi3 87.41(4)
C1 P1 Bi1 105.76(18)
C1 P1 Bi2 108.51(19)
Bi1 P1 Bi2 86.20(4)
C1 P1 Bi3 159.23(19)
Bi1 P1 Bi3 88.79(4)
Bi2 P1 Bi3 86.79(4)
C25 P2 Bi1 104.93(19)
C25 P2 Bi2 109.0(2)
Bi1 P2 Bi2 85.99(4)
C6 C1 C2 119.4(5)
C6 C1 P1 118.9(4)
C2 C1 P1 121.7(4)
C3 C2 C1 118.5(5)
C3 C2 C7 119.6(5)
C1 C2 C7 121.9(5)
C4 C3 C2 121.8(6)
C4 C3 H3 119.1
C2 C3 H3 119.1
C3 C4 C5 119.3(6)
C3 C4 H4 120.3
C5 C4 H4 120.3
C6 C5 C4 121.1(6)
C6 C5 H5 119.4
C4 C5 H5 119.4
C5 C6 C1 119.6(6)
C5 C6 C16 118.3(5)
C1 C6 C16 122.0(5)
C12 C7 C8 119.2(5)
C12 C7 C2 121.0(5)
C8 C7 C2 119.7(5)
C9 C8 C7 119.0(6)
C9 C8 C13 118.4(5)
C7 C8 C13 122.7(5)
C10 C9 C8 122.1(6)
C10 C9 H9 119.0
C8 C9 H9 119.0
C11 C10 C9 117.4(6)
C11 C10 C14 121.0(6)
C9 C10 C14 121.5(6)
C10 C11 C12 123.0(6)
C10 C11 H11 118.5
C12 C11 H11 118.5
C11 C12 C7 119.1(6)
C11 C12 C15 117.9(6)
C7 C12 C15 123.0(6)
C8 C13 H13A 109.5
C8 C13 H13B 109.5
H13A C13 H13B 109.5
C8 C13 H13C 109.5
H13A C13 H13C 109.5
H13B C13 H13C 109.5
C10 C14 H14A 109.5
C10 C14 H14B 109.5
H14A C14 H14B 109.5
C10 C14 H14C 109.5
H14A C14 H14C 109.5
H14B C14 H14C 109.5
C12 C15 H15A 109.5
C12 C15 H15B 109.5
H15A C15 H15B 109.5
C12 C15 H15C 109.5
H15A C15 H15C 109.5
H15B C15 H15C 109.5
C21 C16 C17 119.6(6)
C21 C16 C6 121.3(5)
C17 C16 C6 119.0(5)
C18 C17 C16 118.5(6)
C18 C17 C22 119.3(6)
C16 C17 C22 122.1(5)
C17 C18 C19 122.9(6)
C17 C18 H18 118.5
C19 C18 H18 118.5
C20 C19 C18 117.4(6)
C20 C19 C23 121.7(6)
C18 C19 C23 120.9(6)
C19 C20 C21 122.4(6)
C19 C20 H20 118.8
C21 C20 H20 118.8
C20 C21 C16 119.1(6)
C20 C21 C24 120.3(6)
C16 C21 C24 120.7(6)
C17 C22 H22A 109.5
C17 C22 H22B 109.5
H22A C22 H22B 109.5
C17 C22 H22C 109.5
H22A C22 H22C 109.5
H22B C22 H22C 109.5
C19 C23 H23A 109.5
C19 C23 H23B 109.5
H23A C23 H23B 109.5
C19 C23 H23C 109.5
H23A C23 H23C 109.5
H23B C23 H23C 109.5
C21 C24 H24A 109.5
C21 C24 H24B 109.5
H24A C24 H24B 109.5
C21 C24 H24C 109.5
H24A C24 H24C 109.5
H24B C24 H24C 109.5
C26 C25 C30 119.4(5)
C26 C25 P2 117.3(4)
C30 C25 P2 123.3(5)
C27 C26 C25 118.8(6)
C27 C26 C31 119.4(6)
C25 C26 C31 121.7(5)
C28 C27 C26 121.1(6)
C28 C27 H27 119.4
C26 C27 H27 119.4
C29 C28 C27 120.2(6)
C29 C28 H28 119.9
C27 C28 H28 119.9
C28 C29 C30 121.4(6)
C28 C29 H29 119.3
C30 C29 H29 119.3
C29 C30 C25 119.0(6)
C29 C30 C40 118.9(6)
C25 C30 C40 122.0(5)
C32 C31 C36 119.9(6)
C32 C31 C26 120.3(5)
C36 C31 C26 119.7(6)
C33 C32 C31 119.4(6)
C33 C32 C37 119.2(6)
C31 C32 C37 121.4(6)
C34 C33 C32 121.1(6)
C34 C33 H33 119.4
C32 C33 H33 119.4
C35 C34 C33 118.4(7)
C35 C34 C38 120.6(7)
C33 C34 C38 121.0(7)
C34 C35 C36 122.7(6)
C34 C35 H35 118.7
C36 C35 H35 118.7
C35 C36 C31 118.4(6)
C35 C36 C39 119.9(6)
C31 C36 C39 121.8(6)
C32 C37 H37A 109.5
C32 C37 H37B 109.5
H37A C37 H37B 109.5
C32 C37 H37C 109.5
H37A C37 H37C 109.5
H37B C37 H37C 109.5
C34 C38 H38A 109.5
C34 C38 H38B 109.5
H38A C38 H38B 109.5
C34 C38 H38C 109.5
H38A C38 H38C 109.5
H38B C38 H38C 109.5
C36 C39 H39A 109.5
C36 C39 H39B 109.5
H39A C39 H39B 109.5
C36 C39 H39C 109.5
H39A C39 H39C 109.5
H39B C39 H39C 109.5
C41 C40 C45 119.9(6)
C41 C40 C30 121.1(6)
C45 C40 C30 118.9(6)
C42 C41 C40 118.8(6)
C42 C41 C46 119.4(6)
C40 C41 C46 121.8(6)
C43 C42 C41 122.1(7)
C43 C42 H42 119.0
C41 C42 H42 119.0
C42 C43 C44 118.4(7)
C42 C43 C47 122.0(7)
C44 C43 C47 119.6(7)
C43 C44 C45 122.7(6)
C43 C44 H44 118.7
C45 C44 H44 118.7
C44 C45 C40 118.1(6)
C44 C45 C48 118.6(6)
C40 C45 C48 123.3(6)
C41 C46 H46A 109.5
C41 C46 H46B 109.5
H46A C46 H46B 109.5
C41 C46 H46C 109.5
H46A C46 H46C 109.5
H46B C46 H46C 109.5
C43 C47 H47A 109.5
C43 C47 H47B 109.5
H47A C47 H47B 109.5
C43 C47 H47C 109.5
H47A C47 H47C 109.5
H47B C47 H47C 109.5
C45 C48 H48A 109.5
C45 C48 H48B 109.5
H48A C48 H48B 109.5
C45 C48 H48C 109.5
H48A C48 H48C 109.5
H48B C48 H48C 109.5

loop_
_geom_bond_atom_site_label_1
_geom_bond_atom_site_label_2
_geom_bond_distance
Bi1 P1 2.6222(15)
Bi1 P2 2.6333(15)
Bi1 Cl1 2.6465(16)
Bi1 Bi2 3.5974(4)
Bi2 P2 2.6418(15)
Bi2 P1 2.6426(15)
Bi2 Cl2 2.6455(15)
Bi3 Cl3 2.4881(15)
Bi3 Cl4 2.5045(18)
Bi3 Cl5 2.5652(16)
Bi3 Cl2 3.0505(15)
Bi3 P1 3.0829(15)
P1 C1 1.836(6)
P2 C25 1.845(6)
C1 C6 1.407(8)
C1 C2 1.428(8)
C2 C3 1.388(8)
C2 C7 1.487(8)
C3 C4 1.380(9)
C3 H3 0.9500
C4 C5 1.392(9)
C4 H4 0.9500
C5 C6 1.381(8)
C5 H5 0.9500
C6 C16 1.503(8)
C7 C12 1.396(8)
C7 C8 1.420(8)
C8 C9 1.399(8)
C8 C13 1.503(8)
C9 C10 1.389(9)
C9 H9 0.9500
C10 C11 1.382(8)
C10 C14 1.502(8)
C11 C12 1.392(8)
C11 H11 0.9500
C12 C15 1.509(8)
C13 H13A 0.9800
C13 H13B 0.9800
C13 H13C 0.9800
C14 H14A 0.9800
C14 H14B 0.9800
C14 H14C 0.9800
C15 H15A 0.9800
C15 H15B 0.9800
C15 H15C 0.9800
C16 C21 1.408(8)
C16 C17 1.412(8)
C17 C18 1.386(8)
C17 C22 1.508(8)
C18 C19 1.392(9)
C18 H18 0.9500
C19 C20 1.385(9)
C19 C23 1.511(9)
C20 C21 1.391(9)
C20 H20 0.9500
C21 C24 1.517(9)
C22 H22A 0.9800
C22 H22B 0.9800
C22 H22C 0.9800
C23 H23A 0.9800
C23 H23B 0.9800
C23 H23C 0.9800
C24 H24A 0.9800
C24 H24B 0.9800
C24 H24C 0.9800
C25 C26 1.416(8)
C25 C30 1.418(8)
C26 C27 1.395(8)
C26 C31 1.492(9)
C27 C28 1.378(10)
C27 H27 0.9500
C28 C29 1.367(10)
C28 H28 0.9500
C29 C30 1.390(9)
C29 H29 0.9500
C30 C40 1.499(9)
C31 C32 1.403(8)
C31 C36 1.406(8)
C32 C33 1.396(9)
C32 C37 1.517(8)
C33 C34 1.389(9)
C33 H33 0.9500
C34 C35 1.380(10)
C34 C38 1.515(10)
C35 C36 1.388(10)
C35 H35 0.9500
C36 C39 1.504(9)
C37 H37A 0.9800
C37 H37B 0.9800
C37 H37C 0.9800
C38 H38A 0.9800
C38 H38B 0.9800
C38 H38C 0.9800
C39 H39A 0.9800
C39 H39B 0.9800
C39 H39C 0.9800
C40 C41 1.416(9)
C40 C45 1.420(9)
C41 C42 1.393(9)
C41 C46 1.509(9)
C42 C43 1.383(10)
C42 H42 0.9500
C43 C44 1.388(10)
C43 C47 1.511(9)
C44 C45 1.391(9)
C44 H44 0.9500
C45 C48 1.496(9)
C46 H46A 0.9800
C46 H46B 0.9800
C46 H46C 0.9800
C47 H47A 0.9800
C47 H47B 0.9800
C47 H47C 0.9800
C48 H48A 0.9800
C48 H48B 0.9800
C48 H48C 0.9800

loop_
_geom_torsion_atom_site_label_1
_geom_torsion_atom_site_label_2
_geom_torsion_atom_site_label_3
_geom_torsion_atom_site_label_4
_geom_torsion
Bi1 P1 C1 C6 -141.0(4)
Bi2 P1 C1 C6 -49.7(5)
Bi3 P1 C1 C6 86.0(7)
Bi1 P1 C1 C2 41.3(5)
Bi2 P1 C1 C2 132.6(4)
Bi3 P1 C1 C2 -91.7(7)
C6 C1 C2 C3 2.1(8)
P1 C1 C2 C3 179.8(5)
C6 C1 C2 C7 -176.9(5)
P1 C1 C2 C7 0.7(8)
C1 C2 C3 C4 2.0(9)
C7 C2 C3 C4 -178.9(6)
C2 C3 C4 C5 -3.0(10)
C3 C4 C5 C6 -0.1(10)
C4 C5 C6 C1 4.2(9)
C4 C5 C6 C16 -172.1(6)
C2 C1 C6 C5 -5.2(8)
P1 C1 C6 C5 177.1(5)
C2 C1 C6 C16 171.0(5)
P1 C1 C6 C16 -6.7(8)
C3 C2 C7 C12 -116.8(7)
C1 C2 C7 C12 62.3(8)
C3 C2 C7 C8 63.6(8)
C1 C2 C7 C8 -117.3(6)
C12 C7 C8 C9 -3.0(8)
C2 C7 C8 C9 176.6(5)
C12 C7 C8 C13 176.5(5)
C2 C7 C8 C13 -3.8(8)
C7 C8 C9 C10 -1.5(9)
C13 C8 C9 C10 178.9(6)
C8 C9 C10 C11 3.2(9)
C8 C9 C10 C14 -179.8(6)
C9 C10 C11 C12 -0.5(9)
C14 C10 C11 C12 -177.5(6)
C10 C11 C12 C7 -3.9(9)
C10 C11 C12 C15 173.5(6)
C8 C7 C12 C11 5.6(8)
C2 C7 C12 C11 -174.0(5)
C8 C7 C12 C15 -171.7(5)
C2 C7 C12 C15 8.7(8)
C5 C6 C16 C21 -72.9(7)
C1 C6 C16 C21 110.9(7)
C5 C6 C16 C17 104.1(7)
C1 C6 C16 C17 -72.1(7)
C21 C16 C17 C18 -2.5(8)
C6 C16 C17 C18 -179.6(5)
C21 C16 C17 C22 175.3(5)
C6 C16 C17 C22 -1.8(8)
C16 C17 C18 C19 -0.5(9)
C22 C17 C18 C19 -178.4(6)
C17 C18 C19 C20 2.9(9)
C17 C18 C19 C23 -175.5(6)
C18 C19 C20 C21 -2.4(9)
C23 C19 C20 C21 176.0(6)
C19 C20 C21 C16 -0.6(9)
C19 C20 C21 C24 178.8(6)
C17 C16 C21 C20 3.1(8)
C6 C16 C21 C20 -179.9(5)
C17 C16 C21 C24 -176.3(5)
C6 C16 C21 C24 0.7(8)
Bi1 P2 C25 C26 -60.0(5)
Bi2 P2 C25 C26 -150.9(4)
Bi1 P2 C25 C30 122.5(5)
Bi2 P2 C25 C30 31.6(5)
C30 C25 C26 C27 -2.8(9)
P2 C25 C26 C27 179.6(5)
C30 C25 C26 C31 175.0(5)
P2 C25 C26 C31 -2.6(8)
C25 C26 C27 C28 0.1(10)
C31 C26 C27 C28 -177.8(6)
C26 C27 C28 C29 2.0(11)
C27 C28 C29 C30 -1.3(11)
C28 C29 C30 C25 -1.4(10)
C28 C29 C30 C40 175.6(6)
C26 C25 C30 C29 3.4(9)
P2 C25 C30 C29 -179.1(5)
C26 C25 C30 C40 -173.5(6)
P2 C25 C30 C40 3.9(8)
C27 C26 C31 C32 -74.3(8)
C25 C26 C31 C32 107.9(7)
C27 C26 C31 C36 101.8(7)
C25 C26 C31 C36 -76.0(8)
C36 C31 C32 C33 4.2(8)
C26 C31 C32 C33 -179.8(5)
C36 C31 C32 C37 -174.2(5)
C26 C31 C32 C37 1.8(8)
C31 C32 C33 C34 -1.9(9)
C37 C32 C33 C34 176.5(6)
C32 C33 C34 C35 -0.9(9)
C32 C33 C34 C38 177.8(6)
C33 C34 C35 C36 1.4(10)
C38 C34 C35 C36 -177.3(6)
C34 C35 C36 C31 0.9(10)
C34 C35 C36 C39 -179.3(6)
C32 C31 C36 C35 -3.7(9)
C26 C31 C36 C35 -179.8(5)
C32 C31 C36 C39 176.5(6)
C26 C31 C36 C39 0.5(9)
C29 C30 C40 C41 66.6(8)
C25 C30 C40 C41 -116.4(7)
C29 C30 C40 C45 -112.0(7)
C25 C30 C40 C45 64.9(8)
C45 C40 C41 C42 -3.4(9)
C30 C40 C41 C42 178.0(5)
C45 C40 C41 C46 178.5(6)
C30 C40 C41 C46 -0.1(9)
C40 C41 C42 C43 1.0(9)
C46 C41 C42 C43 179.1(6)
C41 C42 C43 C44 1.6(10)
C41 C42 C43 C47 -177.9(6)
C42 C43 C44 C45 -1.9(9)
C47 C43 C44 C45 177.6(6)
C43 C44 C45 C40 -0.5(9)
C43 C44 C45 C48 179.1(6)
C41 C40 C45 C44 3.2(9)
C30 C40 C45 C44 -178.2(5)
C41 C40 C45 C48 -176.4(5)
C30 C40 C45 C48 2.3(9)
